data_7128569
loop_
_publ_author_name
'Pocock, Ian A.'
'Alotaibi, Alya M.'
'Jagdev, Kesar'
'Prior, Connor'
'Burgess, Gregory R.'
'Male, Louise'
'Grainger, Richard S.'

_publ_section_title
;
 Direct formation of 4,5-disubstituted carbazoles via regioselective
 dilithiation.
;
_journal_issue 59
_journal_name_full 'Chemical communications (Cambridge, England)'
_journal_page_first 7252
_journal_page_last 7255
_journal_paper_doi 10.1039/d1cc02892h
_journal_volume 57
_journal_year 2021
_chemical_formula_moiety 'C12 H7 N Se2'
_chemical_formula_sum 'C12 H7 N Se2'
_chemical_formula_weight 323.11
_space_group_crystal_system monoclinic
_space_group_IT_number 14
_space_group_name_Hall '-P 2yn'
_space_group_name_H-M_alt 'P 1 21/n 1'
_atom_sites_solution_hydrogens mixed
_atom_sites_solution_primary dual
_audit_creation_date 2019-05-10
_audit_creation_method
;
Olex2 1.2
(compiled 2018.05.29 svn.r3508 for OlexSys, GUI svn.r5506)
;
_audit_update_record
;
2021-04-25 deposited with the CCDC.	2021-06-18 downloaded from the CCDC.
;
_cell_angle_alpha 90
_cell_angle_beta 95.086(4)
_cell_angle_gamma 90
_cell_formula_units_Z 4
_cell_length_a 9.9907(4)
_cell_length_b 6.7480(3)
_cell_length_c 14.9843(6)
_cell_measurement_reflns_used 2853
_cell_measurement_temperature 100.00(10)
_cell_measurement_theta_max 74.3120
_cell_measurement_theta_min 5.0680
_cell_volume 1006.22(7)
_computing_cell_refinement 'CrysAlisPro 1.171.39.46 (Rigaku OD, 2018)'
_computing_data_collection 'CrysAlisPro 1.171.39.46 (Rigaku OD, 2018)'
_computing_data_reduction 'CrysAlisPro 1.171.39.46 (Rigaku OD, 2018)'
_computing_molecular_graphics 'Olex2 (Dolomanov et al., 2009)'
_computing_publication_material 'Olex2 (Dolomanov et al., 2009)'
_computing_structure_refinement 'ShelXL (Sheldrick, 2015)'
_computing_structure_solution 'ShelXT (Sheldrick, 2015)'
_diffrn_ambient_environment N~2~
_diffrn_ambient_temperature 100.00(10)
_diffrn_detector 'CCD plate'
_diffrn_detector_area_resol_mean 5.1768
_diffrn_detector_type Atlas
_diffrn_measured_fraction_theta_full 0.999
_diffrn_measured_fraction_theta_max 0.973
_diffrn_measurement_details
;
List of Runs (angles in degrees, time in seconds):

  # Type    Start    End  Width  t~exp~   \w     \q     \k     \f   Frames
#--------------------------------------------------------------------------
  1  \w   -109.00 -39.00   1.00    1.00    --  -42.56 -38.00 120.00   70
  2  \w    -59.00 -13.00   1.00    1.00    --  -42.56  38.00   0.00   46
  3  \w     21.00  82.00   1.00    1.00    --   42.56 -99.00 -30.00   61
  4  \w     57.00  97.00   1.00    1.00    --   42.56-125.00 120.00   40
  5  \w     88.00 174.00   1.00    1.00    --  106.63  61.00-120.00   86
  6  \w    112.00 176.00   1.00    1.00    --  106.63 125.00 120.00   64
  7  \w     31.00  84.00   1.00    1.00    --  106.63 -94.00  60.00   53
  8  \w     34.00 138.00   1.00    1.00    --  106.63 -77.00 120.00  104
  9  \w    128.00 176.00   1.00    1.00    --  106.63  45.00 120.00   48
 10  \w     26.00  60.00   1.00    1.00    --  106.63 -94.00 -60.00   34
;
_diffrn_measurement_device 'four-circle diffractometer'
_diffrn_measurement_device_type 'SuperNova, Dual, Cu at home/near, Atlas'
_diffrn_measurement_method '\w scans'
_diffrn_orient_matrix_type 'CrysAlisPro convention (1999,Acta A55,543-557)'
_diffrn_orient_matrix_UB_11 -0.0030566000
_diffrn_orient_matrix_UB_12 0.2165659000
_diffrn_orient_matrix_UB_13 -0.0322987000
_diffrn_orient_matrix_UB_21 -0.1374396000
_diffrn_orient_matrix_UB_22 0.0292462000
_diffrn_orient_matrix_UB_23 0.0374716000
_diffrn_orient_matrix_UB_31 0.0713354000
_diffrn_orient_matrix_UB_32 0.0653997000
_diffrn_orient_matrix_UB_33 0.0906326000
_diffrn_radiation_monochromator mirror
_diffrn_radiation_probe x-ray
_diffrn_radiation_type CuK\a
_diffrn_radiation_wavelength 1.54184
_diffrn_reflns_av_R_equivalents 0.0172
_diffrn_reflns_av_unetI/netI 0.0207
_diffrn_reflns_Laue_measured_fraction_full 0.999
_diffrn_reflns_Laue_measured_fraction_max 0.973
_diffrn_reflns_limit_h_max 12
_diffrn_reflns_limit_h_min -12
_diffrn_reflns_limit_k_max 8
_diffrn_reflns_limit_k_min -4
_diffrn_reflns_limit_l_max 18
_diffrn_reflns_limit_l_min -14
_diffrn_reflns_number 3677
_diffrn_reflns_point_group_measured_fraction_full 0.999
_diffrn_reflns_point_group_measured_fraction_max 0.973
_diffrn_reflns_theta_full 67.684
_diffrn_reflns_theta_max 74.409
_diffrn_reflns_theta_min 5.119
_diffrn_source 'micro-focus sealed X-ray tube'
_diffrn_source_type 'SuperNova (Cu) X-ray Source'
_exptl_absorpt_coefficient_mu 8.847
_exptl_absorpt_correction_T_max 1.000
_exptl_absorpt_correction_T_min 0.698
_exptl_absorpt_correction_type gaussian
_exptl_absorpt_process_details
;
CrysAlisPro 1.171.39.46 (Rigaku Oxford Diffraction, 2018)
Numerical absorption correction based on gaussian integration over
			a multifaceted crystal model
Empirical absorption correction using spherical harmonics,
 implemented in SCALE3 ABSPACK scaling algorithm.
;
_exptl_crystal_colour 'dark orange'
_exptl_crystal_colour_modifier dark
_exptl_crystal_colour_primary orange
_exptl_crystal_density_diffrn 2.133
_exptl_crystal_description block
_exptl_crystal_F_000 616
_exptl_crystal_size_max 0.173
_exptl_crystal_size_mid 0.125
_exptl_crystal_size_min 0.053
_refine_diff_density_max 0.354
_refine_diff_density_min -0.537
_refine_diff_density_rms 0.085
_refine_ls_extinction_method none
_refine_ls_goodness_of_fit_ref 1.120
_refine_ls_hydrogen_treatment mixed
_refine_ls_matrix_type full
_refine_ls_number_parameters 140
_refine_ls_number_reflns 1999
_refine_ls_number_restraints 0
_refine_ls_restrained_S_all 1.120
_refine_ls_R_factor_all 0.0236
_refine_ls_R_factor_gt 0.0215
_refine_ls_shift/su_max 0.001
_refine_ls_shift/su_mean 0.000
_refine_ls_structure_factor_coef Fsqd
_refine_ls_weighting_details 'w=1/[\s^2^(Fo^2^)+(0.0299P)^2^+0.3744P] where P=(Fo^2^+2Fc^2^)/3'
_refine_ls_weighting_scheme calc
_refine_ls_wR_factor_gt 0.0550
_refine_ls_wR_factor_ref 0.0561
_reflns_Friedel_coverage 0.000
_reflns_number_gt 1875
_reflns_number_total 1999
_reflns_threshold_expression 'I > 2\s(I)'
_cod_data_source_file d1cc02892h2.cif
_cod_data_source_block 12b
_cod_depositor_comments 'Adding full bibliography for 7128568--7128575.cif.'
_cod_database_code 7128569
_shelx_shelxl_version_number 2018/3
_chemical_oxdiff_formula 'C12 H7 N1 Se2'
_shelx_space_group_comment
;
The symmetry employed for this shelxl refinement is uniquely defined
by the following loop, which should always be used as a source of
symmetry information in preference to the above space-group names.
They are only intended as comments.
;
_reflns_odcompleteness_completeness 99.95
_reflns_odcompleteness_iscentric 1
_reflns_odcompleteness_theta 66.97
_olex2_refinement_description
;
1. Fixed Uiso
 At 1.2 times of:
  All C(H) groups
2.a Aromatic/amide H refined with riding coordinates:
 C1(H1), C2(H2), C3(H3), C6(H6), C7(H7), C8(H8)
;
_olex2_submission_special_instructions 'No special instructions were received'
_oxdiff_exptl_absorpt_empirical_details
;
Empirical correction (ABSPACK) includes:
- Absorption correction using spherical harmonics
- Frame scaling
;
_oxdiff_exptl_absorpt_empirical_full_max 1.448
_oxdiff_exptl_absorpt_empirical_full_min 0.817

loop_
_space_group_symop_operation_xyz
'x, y, z'
'-x+1/2, y+1/2, -z+1/2'
'-x, -y, -z'
'x-1/2, -y-1/2, z-1/2'

loop_
_atom_site_label
_atom_site_type_symbol
_atom_site_fract_x
_atom_site_fract_y
_atom_site_fract_z
_atom_site_U_iso_or_equiv
_atom_site_adp_type
_atom_site_occupancy
_atom_site_site_symmetry_order
_atom_site_calc_flag
_atom_site_refinement_flags_posn
_atom_site_refinement_flags_adp
_atom_site_refinement_flags_occupancy
_atom_site_disorder_assembly
_atom_site_disorder_group
C1 C 0.3617(3) 0.2056(3) 0.55668(16) 0.0177(5) Uani 1 1 d . . . . .
H1 H 0.363533 0.192973 0.618576 0.021 Uiso 1 1 calc R . . . .
C2 C 0.2429(2) 0.1902(3) 0.50261(17) 0.0190(5) Uani 1 1 d . . . . .
H2 H 0.163306 0.170819 0.529197 0.023 Uiso 1 1 calc R . . . .
C3 C 0.2382(2) 0.2027(3) 0.40862(16) 0.0166(5) Uani 1 1 d . . . . .
H3 H 0.156858 0.188636 0.373895 0.020 Uiso 1 1 calc R . . . .
C4 C 0.3556(2) 0.2360(4) 0.36825(15) 0.0148(4) Uani 1 1 d . . . . .
C5 C 0.6625(2) 0.3565(3) 0.32100(15) 0.0147(4) Uani 1 1 d . . . . .
C6 C 0.7995(2) 0.3920(4) 0.32198(17) 0.0188(5) Uani 1 1 d . . . . .
H6 H 0.836637 0.428769 0.269700 0.023 Uiso 1 1 calc R . . . .
C7 C 0.8814(2) 0.3718(4) 0.40260(17) 0.0202(5) Uani 1 1 d . . . . .
H7 H 0.973437 0.392394 0.402240 0.024 Uiso 1 1 calc R . . . .
C8 C 0.8302(2) 0.3224(4) 0.48260(17) 0.0184(5) Uani 1 1 d . . . . .
H8 H 0.885979 0.311405 0.535463 0.022 Uiso 1 1 calc R . . . .
C10 C 0.4793(2) 0.2410(3) 0.51504(15) 0.0143(4) Uani 1 1 d . . . . .
C11 C 0.4757(2) 0.2634(3) 0.42145(15) 0.0123(4) Uani 1 1 d . . . . .
C12 C 0.6099(2) 0.3001(3) 0.40027(15) 0.0129(4) Uani 1 1 d . . . . .
C13 C 0.6926(2) 0.2899(3) 0.48118(16) 0.0148(5) Uani 1 1 d . . . . .
N1 N 0.6116(2) 0.2554(3) 0.54952(14) 0.0170(4) Uani 1 1 d . . . . .
H1A H 0.635(3) 0.239(5) 0.601(2) 0.022(8) Uiso 1 1 d . . . . .
Se1 Se 0.36686(2) 0.19840(4) 0.24225(2) 0.01770(9) Uani 1 1 d . . . . .
Se2 Se 0.53876(2) 0.42950(4) 0.22135(2) 0.01814(9) Uani 1 1 d . . . . .

loop_
_atom_site_aniso_label
_atom_site_aniso_U_11
_atom_site_aniso_U_22
_atom_site_aniso_U_33
_atom_site_aniso_U_23
_atom_site_aniso_U_13
_atom_site_aniso_U_12
C1 0.0259(12) 0.0131(11) 0.0148(11) -0.0011(8) 0.0068(9) 0.0001(9)
C2 0.0182(12) 0.0133(11) 0.0268(13) -0.0015(9) 0.0085(10) 0.0010(9)
C3 0.0130(10) 0.0139(11) 0.0229(12) -0.0020(9) 0.0019(9) 0.0010(9)
C4 0.0162(11) 0.0119(11) 0.0159(11) 0.0005(9) -0.0008(9) 0.0018(9)
C5 0.0152(11) 0.0132(10) 0.0152(11) -0.0016(9) -0.0010(9) -0.0002(9)
C6 0.0173(11) 0.0174(12) 0.0225(12) -0.0040(9) 0.0055(9) 0.0009(9)
C7 0.0101(10) 0.0190(12) 0.0311(13) -0.0058(10) -0.0005(10) 0.0011(9)
C8 0.0140(11) 0.0157(11) 0.0239(12) -0.0021(9) -0.0076(9) 0.0019(9)
C10 0.0184(11) 0.0096(10) 0.0146(11) -0.0010(9) 0.0002(9) 0.0014(9)
C11 0.0137(10) 0.0096(10) 0.0134(10) 0.0001(8) -0.0003(8) 0.0016(8)
C12 0.0119(10) 0.0113(10) 0.0148(11) -0.0006(8) -0.0028(9) 0.0011(8)
C13 0.0154(11) 0.0107(11) 0.0175(11) -0.0013(9) -0.0031(9) 0.0020(9)
N1 0.0203(10) 0.0176(10) 0.0118(10) -0.0007(8) -0.0054(8) 0.0012(8)
Se1 0.01513(14) 0.02413(16) 0.01290(14) -0.00176(9) -0.00392(10) -0.00115(10)
Se2 0.01787(14) 0.02293(15) 0.01333(13) 0.00400(9) -0.00033(10) 0.00035(10)

loop_
_atom_type_symbol
_atom_type_description
_atom_type_scat_dispersion_real
_atom_type_scat_dispersion_imag
_atom_type_scat_source
C C 0.0181 0.0091 'International Tables Vol C Tables 4.2.6.8 and 6.1.1.4'
H H 0.0000 0.0000 'International Tables Vol C Tables 4.2.6.8 and 6.1.1.4'
N N 0.0311 0.0180 'International Tables Vol C Tables 4.2.6.8 and 6.1.1.4'
Se Se -0.7943 1.1372 'International Tables Vol C Tables 4.2.6.8 and 6.1.1.4'

loop_
_exptl_crystal_face_index_h
_exptl_crystal_face_index_k
_exptl_crystal_face_index_l
_exptl_crystal_face_perp_dist
5 0 -6 0.0265
-5 0 6 0.0265
3 1 8 0.0814
-4 -1 -6 0.0896
2 3 7 0.0793
0 4 2 0.0772
-3 3 -5 0.0590
-3 1 -8 0.0668
1 -4 -2 0.0621
3 -3 6 0.0632
2 3 -7 0.0479
3 4 -4 0.0587
3 3 5 0.0737
-3 -4 3 0.0578
-1 -3 7 0.0532
-6 0 5 0.0245
6 1 1 0.0648
5 1 -7 0.0265
6 -1 -1 0.0499

loop_
_geom_angle_atom_site_label_1
_geom_angle_atom_site_label_2
_geom_angle_atom_site_label_3
_geom_angle
_geom_angle_site_symmetry_1
_geom_angle_site_symmetry_3
_geom_angle_publ_flag
C2 C1 H1 121.2 . . ?
C2 C1 C10 117.6(2) . . ?
C10 C1 H1 121.2 . . ?
C1 C2 H2 118.9 . . ?
C1 C2 C3 122.3(2) . . ?
C3 C2 H2 118.9 . . ?
C2 C3 H3 120.3 . . ?
C4 C3 C2 119.5(2) . . ?
C4 C3 H3 120.3 . . ?
C3 C4 C11 119.4(2) . . ?
C3 C4 Se1 122.28(18) . . ?
C11 C4 Se1 117.31(17) . . ?
C6 C5 C12 118.9(2) . . ?
C6 C5 Se2 122.09(18) . . ?
C12 C5 Se2 117.92(17) . . ?
C5 C6 H6 120.3 . . ?
C5 C6 C7 119.4(2) . . ?
C7 C6 H6 120.3 . . ?
C6 C7 H7 118.8 . . ?
C8 C7 C6 122.4(2) . . ?
C8 C7 H7 118.8 . . ?
C7 C8 H8 121.1 . . ?
C7 C8 C13 117.7(2) . . ?
C13 C8 H8 121.1 . . ?
C1 C10 C11 120.9(2) . . ?
N1 C10 C1 131.3(2) . . ?
N1 C10 C11 107.7(2) . . ?
C4 C11 C10 120.1(2) . . ?
C4 C11 C12 132.4(2) . . ?
C10 C11 C12 107.4(2) . . ?
C5 C12 C11 132.0(2) . . ?
C5 C12 C13 120.7(2) . . ?
C13 C12 C11 106.9(2) . . ?
C8 C13 C12 120.6(2) . . ?
N1 C13 C8 131.2(2) . . ?
N1 C13 C12 108.0(2) . . ?
C10 N1 C13 109.85(19) . . ?
C10 N1 H1A 123(2) . . ?
C13 N1 H1A 127(2) . . ?
C4 Se1 Se2 98.62(7) . . ?
C5 Se2 Se1 98.83(7) . . ?

loop_
_geom_bond_atom_site_label_1
_geom_bond_atom_site_label_2
_geom_bond_distance
_geom_bond_site_symmetry_2
_geom_bond_publ_flag
C1 H1 0.9300 . ?
C1 C2 1.380(4) . ?
C1 C10 1.398(3) . ?
C2 H2 0.9300 . ?
C2 C3 1.407(3) . ?
C3 H3 0.9300 . ?
C3 C4 1.385(3) . ?
C4 C11 1.392(3) . ?
C4 Se1 1.918(2) . ?
C5 C6 1.388(3) . ?
C5 C12 1.394(3) . ?
C5 Se2 1.917(2) . ?
C6 H6 0.9300 . ?
C6 C7 1.405(4) . ?
C7 H7 0.9300 . ?
C7 C8 1.385(4) . ?
C8 H8 0.9300 . ?
C8 C13 1.391(3) . ?
C10 C11 1.408(3) . ?
C10 N1 1.379(3) . ?
C11 C12 1.427(3) . ?
C12 C13 1.407(3) . ?
C13 N1 1.380(3) . ?
N1 H1A 0.80(3) . ?
Se1 Se2 2.3611(4) . ?

loop_
_geom_hbond_atom_site_label_D
_geom_hbond_atom_site_label_H
_geom_hbond_atom_site_label_A
_geom_hbond_distance_DH
_geom_hbond_distance_HA
_geom_hbond_distance_DA
_geom_hbond_angle_DHA
_geom_hbond_site_symmetry_A
_geom_hbond_publ_flag
N1 H1A Se1 0.80(3) 3.02(3) 3.693(2) 143(3) 4_666 yes

loop_
_geom_torsion_atom_site_label_1
_geom_torsion_atom_site_label_2
_geom_torsion_atom_site_label_3
_geom_torsion_atom_site_label_4
_geom_torsion
_geom_torsion_site_symmetry_1
_geom_torsion_site_symmetry_2
_geom_torsion_site_symmetry_3
_geom_torsion_site_symmetry_4
_geom_torsion_publ_flag
C1 C2 C3 C4 -1.5(4) . . . . ?
C1 C10 C11 C4 -4.8(3) . . . . ?
C1 C10 C11 C12 179.2(2) . . . . ?
C1 C10 N1 C13 179.3(2) . . . . ?
C2 C1 C10 C11 1.1(3) . . . . ?
C2 C1 C10 N1 -177.0(2) . . . . ?
C2 C3 C4 C11 -2.2(4) . . . . ?
C2 C3 C4 Se1 166.11(17) . . . . ?
C3 C4 C11 C10 5.3(3) . . . . ?
C3 C4 C11 C12 -179.9(2) . . . . ?
C4 C11 C12 C5 13.6(4) . . . . ?
C4 C11 C12 C13 -172.7(2) . . . . ?
C5 C6 C7 C8 -1.7(4) . . . . ?
C5 C12 C13 C8 -4.5(3) . . . . ?
C5 C12 C13 N1 172.5(2) . . . . ?
C6 C5 C12 C11 176.5(2) . . . . ?
C6 C5 C12 C13 3.5(3) . . . . ?
C6 C7 C8 C13 0.8(4) . . . . ?
C7 C8 C13 C12 2.3(4) . . . . ?
C7 C8 C13 N1 -174.0(2) . . . . ?
C8 C13 N1 C10 177.2(2) . . . . ?
C10 C1 C2 C3 2.0(3) . . . . ?
C10 C11 C12 C5 -171.0(2) . . . . ?
C10 C11 C12 C13 2.7(3) . . . . ?
C11 C10 N1 C13 1.1(3) . . . . ?
C11 C12 C13 C8 -179.1(2) . . . . ?
C11 C12 C13 N1 -2.0(3) . . . . ?
C12 C5 C6 C7 -0.5(4) . . . . ?
C12 C13 N1 C10 0.6(3) . . . . ?
N1 C10 C11 C4 173.7(2) . . . . ?
N1 C10 C11 C12 -2.3(3) . . . . ?
Se1 C4 C11 C10 -163.64(17) . . . . ?
Se1 C4 C11 C12 11.2(4) . . . . ?
Se2 C5 C6 C7 167.53(19) . . . . ?
Se2 C5 C12 C11 8.0(4) . . . . ?
Se2 C5 C12 C13 -164.98(17) . . . . ?

loop_
_exptl_oxdiff_crystal_face_indexfrac_h
_exptl_oxdiff_crystal_face_indexfrac_k
_exptl_oxdiff_crystal_face_indexfrac_l
_exptl_oxdiff_crystal_face_x
_exptl_oxdiff_crystal_face_y
_exptl_oxdiff_crystal_face_z
4.9945 0.0055 -5.9986 0.1797 -0.9111 -0.1870
-4.9945 -0.0055 5.9986 -0.1797 0.9111 0.1870
3.0002 0.9975 7.9972 -0.0515 -0.0835 1.0041
-3.9989 -0.9989 -5.9979 -0.0104 0.2956 -0.8942
2.0007 2.9957 7.0014 0.4165 0.0750 0.9732
0.0008 3.9958 2.0059 0.8006 0.1919 0.4432
-2.9991 2.9980 -4.9918 0.8197 0.3128 -0.4703
-3.0001 1.0009 -7.9939 0.4841 0.1421 -0.8731
0.9985 -3.9953 -2.0061 -0.8035 -0.3293 -0.3719
2.9994 -2.9984 5.9914 -0.8520 -0.2754 0.5609
1.9966 3.0017 -6.9923 0.8698 -0.4486 -0.2950
2.9968 4.0002 -3.9922 0.9861 -0.4445 0.1136
2.9994 2.9971 5.0020 0.4783 -0.1372 0.8633
-2.9971 -3.9998 2.9927 -0.9537 0.4071 -0.2041
-0.9973 -3.0012 6.9920 -0.8727 0.3113 0.3663
-5.9941 -0.0057 4.9994 -0.1444 1.0110 0.0251
5.9959 1.0022 0.9996 0.1664 -0.7573 0.5839
4.9943 1.0051 -6.9965 0.4284 -0.9192 -0.2121
5.9952 -0.9952 -1.0029 -0.2015 -0.8907 0.2717
